data_1527287
loop_
_publ_author_name
'Dehnicke, K.'
'Liebelt, A.'
'Weller, F.'

_publ_section_title
;
 Nitrosylkomplexe des Molybdaen(+II) Die Kristallstruktur von (Mo (N O)
 Cl3 P O Cl3)2 und von (As Ph4)2 Mo (N O) Cl5 (C H2 Cl2)2
;
_journal_name_full 'Zeitschrift fuer Anorganische und Allgemeine Chemie'
_journal_page_first 83
_journal_page_last 95
_journal_volume 474
_journal_year 1981
_chemical_formula_sum 'Cl12 Mo2 N2 O4 P2'
_chemical_name_systematic '(Mo (N O) Cl3 P O Cl3)2'
_space_group_IT_number 14
_symmetry_space_group_name_Hall '-P 2ybc'
_symmetry_space_group_name_H-M 'P 1 21/c 1'
_cell_angle_alpha 90
_cell_angle_beta 109.28
_cell_angle_gamma 90
_cell_formula_units_Z 2
_cell_length_a 8.169
_cell_length_b 11.045
_cell_length_c 12.413
_cell_volume 1057.170
_citation_journal_id_ASTM ZAACAB
_cod_data_source_file Dehnicke_ZAACAB_1981_1417.cif
_cod_data_source_block Cl12Mo2N2O4P2
_cod_original_cell_volume 1057.17
_cod_database_code 1527287

loop_
_symmetry_equiv_pos_as_xyz
x,y,z
-x,y+1/2,-z+1/2
-x,-y,-z
x,-y-1/2,z-1/2

loop_
_atom_site_label
_atom_site_type_symbol
_atom_site_fract_x
_atom_site_fract_y
_atom_site_fract_z
_atom_site_occupancy
_atom_site_U_iso_or_equiv
Mo1 Mo+2 0.0763 0.1176 0.1217 1 0.0
Cl3 Cl-1 -0.0334 -0.096 0.0848 1 0.0
P1 P+5 -0.3339 0.2581 0.0244 1 0.0
N1 N+3 0.3001 0.0691 0.1644 1 0.0
O2 O-2 -0.2009 0.1668 0.0567 1 0.0
Cl1 Cl-1 0.1389 0.3183 0.1169 1 0.0
Cl4 Cl-1 -0.3727 0.3326 0.1555 1 0.0
O1 O-2 0.4349 0.043 0.1889 1 0.0
Cl2 Cl-1 0.0502 0.0988 0.2976 1 0.0
Cl5 Cl-1 -0.2845 0.3906 -0.0634 1 0.0
Cl6 Cl-1 -0.5572 0.1922 -0.0673 1 0.0
